data_2103611
loop_
_publ_author_name
'Burchell, Colin J.'
'Glidewell, Christopher'
'Lough, Alan J.'
'Ferguson, George'

_publ_section_title
;
 Salts of 3,5-dinitrobenzoic acid with organic diamines:
 hydrogen-bonded supramolecular structures in one, two and three
 dimensions
;
_journal_issue 2
_journal_name_full 'Acta Crystallographica Section B'
_journal_page_first 201
_journal_page_last 212
_journal_paper_doi 10.1107/S010876810001853X
_journal_volume 57
_journal_year 2001
_chemical_formula_moiety '2(C7 H3 N2 O6), C6 H16 N2'
_chemical_formula_sum 'C20 H22 N6 O12'
_chemical_formula_weight 538.44
_chemical_name_systematic
;
3,5-Dinitrobenzoic acid--N,N'-dimethylpiperazine (2/1)
;
_space_group_IT_number 14
_symmetry_cell_setting monoclinic
_symmetry_space_group_name_Hall '-P 2ybc'
_symmetry_space_group_name_H-M 'P 1 21/c 1'
_cell_angle_alpha 90.00
_cell_angle_beta 99.1990(18)
_cell_angle_gamma 90.00
_cell_formula_units_Z 2
_cell_length_a 7.1399(2)
_cell_length_b 21.1749(6)
_cell_length_c 7.8255(2)
_cell_measurement_reflns_used 3926
_cell_measurement_temperature 100.00(10)
_cell_measurement_theta_max 32.01
_cell_measurement_theta_min 2.81
_cell_volume 1167.90(6)
_computing_cell_refinement 'DENZO-SMN (Otwinowski & Minor, 1997)'
_computing_data_collection 'Kappa-CCD server software (Nonius, 1997)'
_computing_data_reduction 'DENZO-SMN (Otwinowski & Minor, 1997)'
_computing_molecular_graphics 'NRCVAX-96, ORTEP (Johnson, 1976), PLATON (Spek, 2000)'
_computing_publication_material 'NRCVAX-96, SHELXL-97  and WordPerfect macro PRPKAPPA (Ferguson, 1999)'
_computing_structure_refinement 'NRCVAX-96 and SHELXL-97 (Sheldrick, 1997b)'
_computing_structure_solution 'SHELXS-97 (Sheldrick, 1997a)'
_diffrn_ambient_temperature 100.00(10)
_diffrn_measured_fraction_theta_full .967
_diffrn_measured_fraction_theta_max .967
_diffrn_measurement_device_type Kappa-CCD
_diffrn_measurement_method '\f scans and \w scans with \k offsets'
_diffrn_radiation_monochromator graphite
_diffrn_radiation_source 'fine-focus sealed X-ray tube'
_diffrn_radiation_type 'Mo K\a'
_diffrn_radiation_wavelength .71073
_diffrn_reflns_av_R_equivalents .030
_diffrn_reflns_av_sigmaI/netI .0505
_diffrn_reflns_limit_h_max 10
_diffrn_reflns_limit_h_min 0
_diffrn_reflns_limit_k_max 31
_diffrn_reflns_limit_k_min 0
_diffrn_reflns_limit_l_max 11
_diffrn_reflns_limit_l_min -11
_diffrn_reflns_number 4083
_diffrn_reflns_theta_full 32.01
_diffrn_reflns_theta_max 32.01
_diffrn_reflns_theta_min 2.81
_diffrn_standards_decay_% 0
_exptl_absorpt_coefficient_mu .129
_exptl_absorpt_correction_T_max .9624
_exptl_absorpt_correction_T_min .9539
_exptl_absorpt_correction_type multi-scan
_exptl_absorpt_process_details 'DENZO-SMN (Otwinowski & Minor, 1997)'
_exptl_crystal_colour colourless
_exptl_crystal_density_diffrn 1.531
_exptl_crystal_density_method 'not measured'
_exptl_crystal_description block
_exptl_crystal_F_000 560
_exptl_crystal_size_max .37
_exptl_crystal_size_mid .35
_exptl_crystal_size_min .30
_refine_diff_density_max .305
_refine_diff_density_min -.301
_refine_ls_extinction_coef .035(6)
_refine_ls_extinction_method SHELXL
_refine_ls_goodness_of_fit_ref 1.075
_refine_ls_hydrogen_treatment constr
_refine_ls_matrix_type full
_refine_ls_number_parameters 174
_refine_ls_number_reflns 3926
_refine_ls_number_restraints 0
_refine_ls_restrained_S_all 1.075
_refine_ls_R_factor_all .0642
_refine_ls_R_factor_gt .0442
_refine_ls_shift/su_max .001
_refine_ls_shift/su_mean .000
_refine_ls_structure_factor_coef Fsqd
_refine_ls_weighting_details 'w=1/[\s^2^(Fo^2^)+(0.0418P)^2^+0.4394P] where P=(Fo^2^+2Fc^2^)/3'
_refine_ls_weighting_scheme calc
_refine_ls_wR_factor_ref .1266
_reflns_number_gt 3018
_reflns_number_total 3926
_reflns_threshold_expression >2\s(I)
_cod_data_source_file na0113.cif
_cod_data_source_block 5
_cod_depositor_comments
;
The following automatic conversions were performed:
'_exptl_absorpt_correction_type' value 'Multi-scan' changed to
'multi-scan' according to
'/home/saulius/struct/CIF-dictionaries/cif_core.dic' dictionary named
'cif_core.dic' version 2.4.1 from 2010-06-29.

Automatic conversion script
Id: cif_fix_enum 1527 2010-12-29 10:47:43Z saulius 

The following automatic conversions were performed:

'_exptl_absorpt_correction_type' value 'Multi-scan' changed to
'multi-scan' according to
/home/saulius/struct/CIF-dictionaries/cif_core.dic dictionary named
'cif_core.dic' version 2.4.1 from 2010-06-29.

Automatic conversion script
Id: cif_fix_values 1715 2011-07-08 13:25:40Z adriana 
;
_cod_original_sg_symbol_H-M 'P 21/c'
_cod_database_code 2103611
_cod_database_fobs_code 2103611

loop_
_symmetry_equiv_pos_as_xyz
'x, y, z'
'-x, y+1/2, -z+1/2'
'-x, -y, -z'
'x, -y-1/2, z-1/2'

loop_
_atom_site_label
_atom_site_fract_x
_atom_site_fract_y
_atom_site_fract_z
_atom_site_U_iso_or_equiv
_atom_site_adp_type
_atom_site_calc_flag
_atom_site_refinement_flags
_atom_site_occupancy
_atom_site_type_symbol
N1 .65628(14) .50151(5) .64295(13) .0214(2) Uani d . 1 N
C2 .66315(17) .53732(6) .48011(16) .0235(2) Uani d . 1 C
C3 .45564(17) .49525(6) .67237(16) .0234(2) Uani d . 1 C
C4 .77689(19) .53197(6) .79286(17) .0285(3) Uani d . 1 C
O1 .74472(14) .38301(4) .62272(13) .0301(2) Uani d . 1 O
O2 .91752(14) .40255(4) .41281(14) .0318(2) Uani d . 1 O
O3 1.35007(15) .22711(5) .31124(16) .0402(3) Uani d . 1 O
O4 1.25003(16) .13096(5) .32530(16) .0421(3) Uani d . 1 O
O5 .66526(16) .08875(4) .53203(14) .0350(2) Uani d . 1 O
O6 .53686(15) .16206(5) .66795(14) .0335(2) Uani d . 1 O
N3 1.23636(16) .18805(6) .34787(15) .0290(2) Uani d . 1 N
N5 .65460(16) .14342(5) .58113(14) .0261(2) Uani d . 1 N
C11 .88408(16) .29673(5) .50005(15) .0212(2) Uani d . 1 C
C12 1.04258(17) .27550(6) .43384(15) .0228(2) Uani d . 1 C
C13 1.07121(17) .21101(6) .42103(15) .0232(2) Uani d . 1 C
C14 .94623(17) .16652(6) .46723(16) .0240(2) Uani d . 1 C
C15 .79075(17) .18945(5) .53267(15) .0221(2) Uani d . 1 C
C16 .75733(17) .25331(6) .55295(15) .0221(2) Uani d . 1 C
C17 .84750(17) .36713(6) .51177(16) .0235(2) Uani d . 1 C
H1 .7036 .4612 .6298 .026 Uiso calc R 1 H
H2A .7962 .5404 .4598 .028 Uiso calc R 1 H
H2B .6148 .5807 .4916 .028 Uiso calc R 1 H
H3A .4026 .5376 .6883 .028 Uiso calc R 1 H
H3B .4516 .4705 .7790 .028 Uiso calc R 1 H
H4A .9066 .5364 .7683 .043 Uiso calc R 1 H
H4B .7779 .5058 .8963 .043 Uiso calc R 1 H
H4C .7256 .5738 .8128 .043 Uiso calc R 1 H
H12 1.1296 .3047 .3980 .027 Uiso calc R 1 H
H14 .9663 .1225 .4546 .029 Uiso calc R 1 H
H16 .6509 .2672 .6016 .027 Uiso calc R 1 H

loop_
_atom_site_aniso_label
_atom_site_aniso_U_11
_atom_site_aniso_U_22
_atom_site_aniso_U_33
_atom_site_aniso_U_12
_atom_site_aniso_U_13
_atom_site_aniso_U_23
N1 .0217(4) .0188(4) .0238(5) .0000(3) .0036(4) -.0003(4)
C2 .0228(5) .0219(5) .0263(6) -.0030(4) .0051(4) .0025(5)
C3 .0228(5) .0247(5) .0237(6) -.0006(4) .0070(4) .0007(5)
C4 .0293(6) .0279(6) .0271(6) -.0055(5) .0011(5) -.0025(5)
O1 .0389(5) .0216(4) .0311(5) .0058(4) .0099(4) .0009(4)
O2 .0294(5) .0226(4) .0448(6) -.0022(4) .0106(4) .0060(4)
O3 .0292(5) .0447(6) .0493(7) .0026(4) .0143(5) .0019(5)
O4 .0381(6) .0347(6) .0547(7) .0105(4) .0112(5) -.0096(5)
O5 .0522(6) .0202(4) .0340(5) -.0075(4) .0112(5) -.0029(4)
O6 .0352(5) .0295(5) .0387(6) -.0038(4) .0146(4) -.0004(4)
N3 .0252(5) .0320(6) .0294(6) .0060(4) .0027(4) -.0026(5)
N5 .0321(6) .0219(5) .0239(5) -.0039(4) .0034(4) .0004(4)
C11 .0224(5) .0199(5) .0202(5) -.0005(4) .0007(4) -.0005(4)
C12 .0216(5) .0240(5) .0221(5) -.0008(4) .0012(4) .0012(4)
C13 .0215(5) .0259(6) .0217(5) .0037(4) .0015(4) -.0010(5)
C14 .0275(6) .0205(5) .0227(6) .0022(4) .0003(4) -.0004(4)
C15 .0260(6) .0200(5) .0195(5) -.0025(4) .0012(4) .0008(4)
C16 .0230(5) .0218(5) .0211(5) .0006(4) .0025(4) -.0002(4)
C17 .0208(5) .0205(5) .0276(6) -.0001(4) -.0008(4) .0005(4)

loop_
_atom_type_symbol
_atom_type_description
_atom_type_scat_dispersion_real
_atom_type_scat_dispersion_imag
_atom_type_scat_source
C C .0033 .0016 'International Tables Vol C Tables 4.2.6.8 and 6.1.1.4'
H H .0000 .0000 'International Tables Vol C Tables 4.2.6.8 and 6.1.1.4'
N N .0061 .0033 'International Tables Vol C Tables 4.2.6.8 and 6.1.1.4'
O O .0106 .0060 'International Tables Vol C Tables 4.2.6.8 and 6.1.1.4'

loop_
_geom_angle_atom_site_label_1
_geom_angle_atom_site_label_2
_geom_angle_atom_site_label_3
_geom_angle_site_symmetry_1
_geom_angle_site_symmetry_3
_geom_angle
_geom_angle_publ_flag
C2 N1 C3 . . 109.92(9) no
C2 N1 C4 . . 111.09(9) no
C3 N1 C4 . . 111.46(10) no
C4 N1 H1 . . 108.1 no
C2 N1 H1 . . 108.1 no
C3 N1 H1 . . 108.1 no
N1 C2 C3 . 3_666 110.55(9) no
N1 C2 H2A . . 109.5 no
C3 C2 H2A 3_666 . 109.5 no
N1 C2 H2B . . 109.5 no
C3 C2 H2B 3_666 . 109.5 no
H2A C2 H2B . . 108.1 no
N1 C3 C2 . 3_666 110.43(10) no
N1 C3 H3A . . 109.6 no
C2 C3 H3A 3_666 . 109.6 no
N1 C3 H3B . . 109.6 no
C2 C3 H3B 3_666 . 109.6 no
H3A C3 H3B . . 108.1 no
N1 C4 H4A . . 109.5 no
N1 C4 H4B . . 109.5 no
H4A C4 H4B . . 109.5 no
N1 C4 H4C . . 109.5 no
H4A C4 H4C . . 109.5 no
H4B C4 H4C . . 109.5 no
O3 N3 O4 . . 124.08(12) no
O3 N3 C13 . . 118.03(11) no
O4 N3 C13 . . 117.88(12) no
O5 N5 O6 . . 124.02(11) no
O5 N5 C15 . . 117.97(11) no
O6 N5 C15 . . 118.02(10) no
C12 C11 C16 . . 120.05(11) no
C12 C11 C17 . . 119.82(11) no
C16 C11 C17 . . 120.12(11) no
C13 C12 C11 . . 118.87(11) no
C13 C12 H12 . . 120.6 no
C11 C12 H12 . . 120.6 no
C14 C13 C12 . . 122.85(11) no
C14 C13 N3 . . 117.79(11) no
C12 C13 N3 . . 119.30(11) no
C15 C14 C13 . . 116.54(11) no
C15 C14 H14 . . 121.7 no
C13 C14 H14 . . 121.7 no
C14 C15 C16 . . 123.22(11) no
C14 C15 N5 . . 117.79(11) no
C16 C15 N5 . . 118.98(11) no
C15 C16 C11 . . 118.42(11) no
C15 C16 H16 . . 120.8 no
C11 C16 H16 . . 120.8 no
O2 C17 O1 . . 127.05(12) no
O2 C17 C11 . . 117.77(11) no
O1 C17 C11 . . 115.18(11) no

loop_
_geom_bond_atom_site_label_1
_geom_bond_atom_site_label_2
_geom_bond_site_symmetry_2
_geom_bond_distance
_geom_bond_publ_flag
N1 C4 . 1.4869(16) no
N1 C2 . 1.4904(16) no
N1 C3 . 1.4927(15) no
N1 H1 . .9300 no
C2 C3 3_666 1.5151(17) no
C2 H2A . .9900 no
C2 H2B . .9900 no
C3 C2 3_666 1.5151(17) no
C3 H3A . .9900 no
C3 H3B . .9900 no
C4 H4A . .9800 no
C4 H4B . .9800 no
C4 H4C . .9800 no
O1 C17 . 1.2685(16) no
O2 C17 . 1.2393(16) no
O3 N3 . 1.2247(16) no
O4 N3 . 1.2279(16) no
O5 N5 . 1.2260(14) no
O6 N5 . 1.2275(15) no
N3 C13 . 1.4732(16) no
N5 C15 . 1.4686(16) no
C11 C12 . 1.3924(17) no
C11 C16 . 1.3984(17) no
C11 C17 . 1.5186(17) no
C12 C13 . 1.3869(17) no
C12 H12 . .9500 no
C13 C14 . 1.3848(18) no
C14 C15 . 1.3828(18) no
C14 H14 . .9500 no
C15 C16 . 1.3866(17) no
C16 H16 . .9500 no

loop_
_geom_hbond_atom_site_label_D
_geom_hbond_atom_site_label_H
_geom_hbond_atom_site_label_A
_geom_hbond_site_symmetry_A
_geom_hbond_distance_DH
_geom_hbond_distance_HA
_geom_hbond_distance_DA
_geom_hbond_angle_DHA
_geom_hbond_publ_flag
N1 H1 O1 . .93 1.68 2.599(2) 167 y
C2 H2A O2 3_766 .99 2.45 3.238(2) 137 y
C4 H4A O2 3_766 .98 2.41 3.224(2) 140 y
C4 H4B O5 4_566 .98 2.46 3.339(2) 149 y

loop_
_geom_torsion_atom_site_label_1
_geom_torsion_atom_site_label_2
_geom_torsion_atom_site_label_3
_geom_torsion_atom_site_label_4
_geom_torsion_site_symmetry_4
_geom_torsion
_geom_torsion_publ_flag
C4 N1 C2 C3 3_666 178.33(10) no
C3 N1 C2 C3 3_666 -57.83(13) no
C4 N1 C3 C2 3_666 -178.61(10) no
C2 N1 C3 C2 3_666 57.77(13) no
C16 C11 C12 C13 . .25(17) no
C17 C11 C12 C13 . -178.71(11) no
C11 C12 C13 C14 . 1.69(18) no
C11 C12 C13 N3 . 178.77(10) no
O3 N3 C13 C14 . -178.03(12) no
O4 N3 C13 C14 . 2.91(17) no
O3 N3 C13 C12 . 4.74(17) no
O4 N3 C13 C12 . -174.32(12) no
C12 C13 C14 C15 . -1.76(18) no
N3 C13 C14 C15 . -178.89(10) no
C13 C14 C15 C16 . -.07(18) no
C13 C14 C15 N5 . 179.38(10) no
O5 N5 C15 C14 . -13.38(17) no
O6 N5 C15 C14 . 166.77(11) no
O5 N5 C15 C16 . 166.09(11) no
O6 N5 C15 C16 . -13.75(17) no
C14 C15 C16 C11 . 1.90(18) no
N5 C15 C16 C11 . -177.54(10) no
C12 C11 C16 C15 . -1.96(17) no
C17 C11 C16 C15 . 177.00(10) no
C12 C11 C17 O2 . 23.92(16) no
C16 C11 C17 O2 . -155.04(12) no
C12 C11 C17 O1 . -156.91(11) no
C16 C11 C17 O1 . 24.13(16) no
